data_4308788
loop_
_publ_author_name
'Sanjib Kar'
'Nripen Chanda'
'Shaikh M. Mobin'
'Francisco A. Urbanos'
'Mark Niemeyer'
'Vedavati G. Puranik'
'Reyes Jimenez-Aparicio'
'Goutam Kumar Lahiri'

_publ_section_title
;
Unusual Monodentate Binding Mode of 2,2'-Dipyridylamine (L) in
Isomeric trans-(acac)2RuII(L)2, trans-[(acac)2RuIII(L)2]ClO4,
and cis-(acac)2RuII(L)2 (acac = Acetylacetonate). Synthesis, Structures, and
Spectroscopic, Electrochemical, and Magnetic Aspects
;
_journal_name_full 'Inorganic Chemistry'
_journal_page_first 1571
_journal_page_last 1579
_journal_paper_doi 10.1021/ic049219v
_journal_volume 44
_journal_year 2005
_chemical_formula_sum 'C30 H32 N6 O4 Ru'
_chemical_formula_weight 641.69
_chemical_name_systematic
; 
 ? 
;
_space_group_IT_number 14
_symmetry_cell_setting monoclinic
_symmetry_space_group_name_Hall '-P 2ybc'
_symmetry_space_group_name_H-M 'P 1 21/c 1'
_atom_sites_solution_hydrogens geom
_atom_sites_solution_primary direct
_atom_sites_solution_secondary difmap
_audit_creation_method SHELXL-97
_cell_angle_alpha 90.00
_cell_angle_beta 107.954(5)
_cell_angle_gamma 90.00
_cell_formula_units_Z 2
_cell_length_a 8.6960(8)
_cell_length_b 9.3830(7)
_cell_length_c 18.6479(9)
_cell_measurement_reflns_used 25
_cell_measurement_temperature 293(2)
_cell_measurement_theta_max 14.0900
_cell_measurement_theta_min 5.8100
_cell_volume 1447.47(19)
_computing_cell_refinement 'Argus (Nonius, MACH3 software)'
_computing_data_collection 'Argus (Nonius, MACH3 software)'
_computing_data_reduction 'Maxus (Nonius software)'
_computing_molecular_graphics Ortep
_computing_publication_material Shelx97
_computing_structure_refinement 'SHELXL-97 (Sheldrick, 1997)'
_computing_structure_solution 'SHELXS-97 (Sheldrick, 1990)'
_diffrn_ambient_temperature 293(2)
_diffrn_measured_fraction_theta_full 0.857
_diffrn_measured_fraction_theta_max 0.857
_diffrn_measurement_device_type 'Enraf-Nonius CAD-4'
_diffrn_measurement_method \w/q-scan
_diffrn_radiation_monochromator graphite
_diffrn_radiation_source 'fine-focus sealed tube'
_diffrn_radiation_type ' MoK\a'
_diffrn_radiation_wavelength 0.70930
_diffrn_reflns_av_R_equivalents 0.0000
_diffrn_reflns_av_sigmaI/netI 0.0196
_diffrn_reflns_limit_h_max 10
_diffrn_reflns_limit_h_min 0
_diffrn_reflns_limit_k_max 11
_diffrn_reflns_limit_k_min 0
_diffrn_reflns_limit_l_max 20
_diffrn_reflns_limit_l_min -22
_diffrn_reflns_number 2331
_diffrn_reflns_theta_full 24.93
_diffrn_reflns_theta_max 24.93
_diffrn_reflns_theta_min 2.29
_diffrn_standards_decay_% <3%
_diffrn_standards_interval_time 3600
_diffrn_standards_number 3
_exptl_absorpt_coefficient_mu 0.588
_exptl_absorpt_correction_T_max 0.8915
_exptl_absorpt_correction_T_min 0.8434
_exptl_absorpt_correction_type psi-scan
_exptl_crystal_colour Dark_Red
_exptl_crystal_density_diffrn 1.472
_exptl_crystal_density_method 'not measured'
_exptl_crystal_description 'Square Block'
_exptl_crystal_F_000 660
_exptl_crystal_size_max 0.30
_exptl_crystal_size_mid 0.25
_exptl_crystal_size_min 0.20
_refine_diff_density_max 0.348
_refine_diff_density_min -0.325
_refine_diff_density_rms 0.051
_refine_ls_extinction_method none
_refine_ls_goodness_of_fit_ref 1.089
_refine_ls_hydrogen_treatment mixed
_refine_ls_matrix_type full
_refine_ls_number_parameters 196
_refine_ls_number_reflns 2331
_refine_ls_number_restraints 0
_refine_ls_restrained_S_all 1.089
_refine_ls_R_factor_all 0.0296
_refine_ls_R_factor_gt 0.0246
_refine_ls_shift/su_max 0.000
_refine_ls_shift/su_mean 0.000
_refine_ls_structure_factor_coef Fsqd
_refine_ls_weighting_details 'w=1/[\s^2^(Fo^2^)+(0.0329P)^2^+0.5293P] where P=(Fo^2^+2Fc^2^)/3'
_refine_ls_weighting_scheme calc
_refine_ls_wR_factor_gt 0.0610
_refine_ls_wR_factor_ref 0.0640
_reflns_number_gt 2103
_reflns_number_total 2331
_reflns_threshold_expression >2sigma(I)
_cod_data_source_file ic049219vsi20040616_080347.cif
_cod_data_source_block veda
_cod_depositor_comments
;
The following automatic conversions were performed:
'_symmetry_cell_setting' value 'Monoclinic' changed to 'monoclinic'
according to '/home/saulius/struct/CIF-dictionaries/cif_core.dic'
dictionary named 'cif_core.dic' version 2.4.1 from
2010-06-29.

'_exptl_absorpt_correction_type' value 'Psi-scan' changed to
'psi-scan' according to
'/home/saulius/struct/CIF-dictionaries/cif_core.dic' dictionary named
'cif_core.dic' version 2.4.1 from 2010-06-29.

Automatic conversion script
Id: cif_fix_enum 1527 2010-12-29 10:47:43Z saulius 

The following automatic conversions were performed:

'_refine_ls_weighting_scheme' value 'calc
w=1/[\s^2^(Fo^2^)+(0.0329P)^2^+0.5293P] where P=(Fo^2^+2Fc^2^)/3' was
changed to 'calc'. New tag '_refine_ls_weighting_details' was
created. The value of the new tag was set to
'w=1/[\s^2^(Fo^2^)+(0.0329P)^2^+0.5293P] where P=(Fo^2^+2Fc^2^)/3'.

Automatic conversion script
Id: cif_fix_values 3143 2015-03-26 13:38:13Z robertas 
;
_cod_original_sg_symbol_H-M 'P 21/c'
_cod_database_code 4308788

loop_
_symmetry_equiv_pos_as_xyz
'x, y, z'
'-x, y+1/2, -z+1/2'
'-x, -y, -z'
'x, -y-1/2, z-1/2'

loop_
_atom_site_label
_atom_site_type_symbol
_atom_site_fract_x
_atom_site_fract_y
_atom_site_fract_z
_atom_site_U_iso_or_equiv
_atom_site_adp_type
_atom_site_occupancy
_atom_site_calc_flag
_atom_site_refinement_flags
_atom_site_disorder_assembly
_atom_site_disorder_group
Ru Ru 1.0000 0.5000 0.5000 0.03536(10) Uani 1 d S . .
O1 O 1.05646(19) 0.69044(17) 0.46042(9) 0.0432(4) Uani 1 d . . .
O2 O 0.75704(19) 0.54150(18) 0.46386(9) 0.0430(4) Uani 1 d . . .
N1 N 0.7653(3) 0.2789(2) 0.38389(12) 0.0534(6) Uani 1 d . . .
H101 H 0.7868 0.3106 0.4405 0.134(16) Uiso 1 d R . .
N2 N 0.9968(2) 0.40652(19) 0.39628(10) 0.0388(4) Uani 1 d . . .
N3 N 0.6024(3) 0.1184(3) 0.29594(12) 0.0613(6) Uani 1 d . . .
C1 C 1.0210(4) 0.9233(3) 0.41311(17) 0.0660(8) Uani 1 d . . .
H1A H 1.0843 0.9693 0.4586 0.099 Uiso 1 calc R . .
H1B H 0.9344 0.9850 0.3863 0.099 Uiso 1 calc R . .
H1 H 1.0883 0.9027 0.3821 0.099 Uiso 1 calc R . .
C2 C 0.9520(3) 0.7860(2) 0.43253(13) 0.0450(6) Uani 1 d . . .
C3 C 0.7849(3) 0.7744(3) 0.41873(15) 0.0543(7) Uani 1 d . . .
H3 H 0.7242 0.8537 0.3973 0.074(9) Uiso 1 d R . .
C4 C 0.6982(3) 0.6588(3) 0.43291(13) 0.0461(6) Uani 1 d . . .
C5 C 0.5153(3) 0.6668(4) 0.41010(18) 0.0680(8) Uani 1 d . . .
H5 H 0.4708 0.6440 0.3576 0.102 Uiso 1 calc R . .
H5B H 0.4831 0.7614 0.4189 0.102 Uiso 1 calc R . .
H5A H 0.4762 0.6000 0.4394 0.102 Uiso 1 calc R . .
C6 C 1.1206(3) 0.4429(3) 0.36994(15) 0.0486(6) Uani 1 d . . .
H6 H 1.1929 0.5120 0.3960 0.048(7) Uiso 1 d R . .
C7 C 1.1457(3) 0.3841(3) 0.30766(15) 0.0571(7) Uani 1 d . . .
H7 H 1.2311 0.4143 0.2913 0.071(9) Uiso 1 d R . .
C8 C 1.0404(4) 0.2792(3) 0.26871(15) 0.0550(7) Uani 1 d . . .
H8 H 1.0574 0.2339 0.2274 0.073(9) Uiso 1 d R . .
C9 C 0.9115(3) 0.2425(3) 0.29222(14) 0.0477(6) Uani 1 d . . .
H9 H 0.8377 0.1745 0.2660 0.051(7) Uiso 1 d R . .
C10 C 0.8914(3) 0.3076(2) 0.35586(13) 0.0405(5) Uani 1 d . . .
C11 C 0.6328(3) 0.1890(3) 0.35942(14) 0.0456(6) Uani 1 d . . .
C12 C 0.4682(3) 0.0367(2) 0.27688(14) 0.0761(10) Uani 1 d . . .
H12 H 0.4449 -0.0140 0.2320 0.093(12) Uiso 1 d R . .
C13 C 0.3653(3) 0.0229(2) 0.31824(14) 0.0730(9) Uani 1 d R . .
H13 H 0.2741 -0.0342 0.3019 0.077(10) Uiso 1 d R . .
C14 C 0.4003(4) 0.0970(4) 0.3842(2) 0.0801(10) Uani 1 d . . .
H14 H 0.3336 0.0901 0.4143 0.101(12) Uiso 1 d R . .
C15 C 0.5349(4) 0.1809(4) 0.40596(19) 0.0726(9) Uani 1 d . . .
H15 H 0.5607 0.2320 0.4507 0.086(11) Uiso 1 d R . .

loop_
_atom_site_aniso_label
_atom_site_aniso_U_11
_atom_site_aniso_U_22
_atom_site_aniso_U_33
_atom_site_aniso_U_23
_atom_site_aniso_U_13
_atom_site_aniso_U_12
Ru 0.03118(14) 0.03144(15) 0.04248(15) 0.00206(12) 0.00994(10) -0.00763(12)
O1 0.0447(9) 0.0365(9) 0.0488(9) 0.0022(7) 0.0149(7) -0.0107(8)
O2 0.0355(8) 0.0414(9) 0.0505(9) -0.0016(7) 0.0109(7) -0.0070(7)
N1 0.0490(13) 0.0590(14) 0.0540(13) -0.0154(11) 0.0187(10) -0.0233(11)
N2 0.0364(10) 0.0356(10) 0.0435(10) 0.0033(8) 0.0111(8) -0.0054(8)
N3 0.0626(15) 0.0619(15) 0.0550(13) -0.0121(12) 0.0115(11) -0.0246(13)
C1 0.093(2) 0.0431(16) 0.0678(18) 0.0067(14) 0.0328(17) -0.0113(16)
C2 0.0634(16) 0.0345(12) 0.0374(12) 0.0021(10) 0.0162(11) -0.0054(12)
C3 0.0558(16) 0.0438(15) 0.0591(16) 0.0100(13) 0.0114(13) 0.0058(13)
C4 0.0436(13) 0.0522(15) 0.0408(13) -0.0032(11) 0.0103(11) 0.0026(12)
C5 0.0457(15) 0.083(2) 0.0721(19) 0.0028(17) 0.0143(14) 0.0121(15)
C6 0.0445(14) 0.0489(13) 0.0544(15) 0.0061(12) 0.0181(12) -0.0073(12)
C7 0.0570(16) 0.0612(17) 0.0611(17) 0.0099(14) 0.0302(14) 0.0008(14)
C8 0.0677(19) 0.0540(16) 0.0480(15) 0.0030(12) 0.0248(13) 0.0039(14)
C9 0.0551(15) 0.0395(13) 0.0463(14) 0.0008(11) 0.0125(12) -0.0003(12)
C10 0.0408(13) 0.0356(12) 0.0430(13) 0.0058(10) 0.0097(10) -0.0011(10)
C11 0.0403(13) 0.0376(13) 0.0541(15) 0.0004(11) 0.0074(11) -0.0069(11)
C12 0.077(2) 0.076(2) 0.0670(19) -0.0198(17) 0.0107(17) -0.0332(18)
C13 0.0547(17) 0.064(2) 0.093(2) -0.0095(18) 0.0115(17) -0.0266(15)
C14 0.0617(19) 0.084(2) 0.105(3) -0.021(2) 0.040(2) -0.0320(18)
C15 0.067(2) 0.081(2) 0.078(2) -0.0289(18) 0.0336(17) -0.0310(17)

loop_
_atom_type_symbol
_atom_type_description
_atom_type_scat_dispersion_real
_atom_type_scat_dispersion_imag
_atom_type_scat_source
C C 0.0033 0.0016 'International Tables Vol C Tables 4.2.6.8 and 6.1.1.4'
H H 0.0000 0.0000 'International Tables Vol C Tables 4.2.6.8 and 6.1.1.4'
N N 0.0061 0.0033 'International Tables Vol C Tables 4.2.6.8 and 6.1.1.4'
O O 0.0106 0.0060 'International Tables Vol C Tables 4.2.6.8 and 6.1.1.4'
Ru Ru -1.2594 0.8363 'International Tables Vol C Tables 4.2.6.8 and 6.1.1.4'

loop_
_geom_angle_atom_site_label_1
_geom_angle_atom_site_label_2
_geom_angle_atom_site_label_3
_geom_angle
_geom_angle_site_symmetry_1
_geom_angle_site_symmetry_3
_geom_angle_publ_flag
O2 Ru O2 180.0 3_766 . ?
O2 Ru O1 93.04(7) 3_766 3_766 ?
O2 Ru O1 86.96(7) . 3_766 ?
O2 Ru O1 86.96(7) 3_766 . ?
O2 Ru O1 93.04(7) . . ?
O1 Ru O1 180.0 3_766 . ?
O2 Ru N2 93.24(7) 3_766 3_766 ?
O2 Ru N2 86.76(7) . 3_766 ?
O1 Ru N2 88.24(7) 3_766 3_766 ?
O1 Ru N2 91.76(7) . 3_766 ?
O2 Ru N2 86.76(7) 3_766 . ?
O2 Ru N2 93.24(7) . . ?
O1 Ru N2 91.76(7) 3_766 . ?
O1 Ru N2 88.24(7) . . ?
N2 Ru N2 180.0 3_766 . ?
C2 O1 Ru 122.89(15) . . ?
C4 O2 Ru 122.88(16) . . ?
C10 N1 C11 132.2(2) . . ?
C10 N1 H101 114.0 . . ?
C11 N1 H101 111.9 . . ?
C6 N2 C10 116.5(2) . . ?
C6 N2 Ru 115.98(16) . . ?
C10 N2 Ru 127.38(15) . . ?
C11 N3 C12 116.3(2) . . ?
C2 C1 H1A 109.5 . . ?
C2 C1 H1B 109.5 . . ?
H1A C1 H1B 109.5 . . ?
C2 C1 H1 109.5 . . ?
H1A C1 H1 109.5 . . ?
H1B C1 H1 109.5 . . ?
O1 C2 C3 126.3(2) . . ?
O1 C2 C1 114.4(2) . . ?
C3 C2 C1 119.3(2) . . ?
C4 C3 C2 128.2(2) . . ?
C4 C3 H3 115.9 . . ?
C2 C3 H3 115.9 . . ?
O2 C4 C3 126.4(2) . . ?
O2 C4 C5 114.2(2) . . ?
C3 C4 C5 119.4(3) . . ?
C4 C5 H5 109.5 . . ?
C4 C5 H5B 109.5 . . ?
H5 C5 H5B 109.5 . . ?
C4 C5 H5A 109.5 . . ?
H5 C5 H5A 109.5 . . ?
H5B C5 H5A 109.5 . . ?
N2 C6 C7 124.0(3) . . ?
N2 C6 H6 118.1 . . ?
C7 C6 H6 117.9 . . ?
C6 C7 C8 118.7(3) . . ?
C6 C7 H7 120.7 . . ?
C8 C7 H7 120.6 . . ?
C9 C8 C7 119.0(2) . . ?
C9 C8 H8 120.4 . . ?
C7 C8 H8 120.6 . . ?
C8 C9 C10 119.6(2) . . ?
C8 C9 H9 120.3 . . ?
C10 C9 H9 120.1 . . ?
N2 C10 N1 113.8(2) . . ?
N2 C10 C9 122.1(2) . . ?
N1 C10 C9 124.1(2) . . ?
N3 C11 N1 121.4(2) . . ?
N3 C11 C15 122.9(2) . . ?
N1 C11 C15 115.7(2) . . ?
N3 C12 C13 124.98(15) . . ?
N3 C12 H12 117.3 . . ?
C13 C12 H12 117.7 . . ?
C12 C13 C14 117.53(17) . . ?
C12 C13 H13 121.1 . . ?
C14 C13 H13 121.4 . . ?
C13 C14 C15 119.7(3) . . ?
C13 C14 H14 120.3 . . ?
C15 C14 H14 120.0 . . ?
C14 C15 C11 118.6(3) . . ?
C14 C15 H15 120.9 . . ?
C11 C15 H15 120.5 . . ?

loop_
_geom_bond_atom_site_label_1
_geom_bond_atom_site_label_2
_geom_bond_distance
_geom_bond_site_symmetry_2
_geom_bond_publ_flag
Ru O2 2.0474(16) 3_766 ?
Ru O2 2.0474(16) . ?
Ru O1 2.0500(15) 3_766 ?
Ru O1 2.0500(15) . ?
Ru N2 2.1160(19) 3_766 ?
Ru N2 2.1160(19) . ?
O1 C2 1.269(3) . ?
O2 C4 1.275(3) . ?
N1 C10 1.379(3) . ?
N1 C11 1.387(3) . ?
N1 H101 1.0559 . ?
N2 C6 1.357(3) . ?
N2 C10 1.358(3) . ?
N3 C11 1.310(3) . ?
N3 C12 1.349(3) . ?
C1 C2 1.511(3) . ?
C1 H1A 0.9600 . ?
C1 H1B 0.9600 . ?
C1 H1 0.9600 . ?
C2 C3 1.400(4) . ?
C3 C4 1.391(4) . ?
C3 H3 0.9284 . ?
C4 C5 1.516(4) . ?
C5 H5 0.9600 . ?
C5 H5B 0.9600 . ?
C5 H5A 0.9600 . ?
C6 C7 1.363(4) . ?
C6 H6 0.9296 . ?
C7 C8 1.387(4) . ?
C7 H7 0.9296 . ?
C8 C9 1.367(4) . ?
C8 H8 0.9299 . ?
C9 C10 1.393(3) . ?
C9 H9 0.9299 . ?
C11 C15 1.393(4) . ?
C12 C13 1.3554 . ?
C12 H12 0.9294 . ?
C13 C14 1.363(4) . ?
C13 H13 0.9281 . ?
C14 C15 1.365(4) . ?
C14 H14 0.9256 . ?
C15 H15 0.9285 . ?

loop_
_geom_torsion_atom_site_label_1
_geom_torsion_atom_site_label_2
_geom_torsion_atom_site_label_3
_geom_torsion_atom_site_label_4
_geom_torsion
_geom_torsion_site_symmetry_1
_geom_torsion_site_symmetry_2
_geom_torsion_site_symmetry_3
_geom_torsion_site_symmetry_4
_geom_torsion_publ_flag
O2 Ru O1 C2 -174.30(18) 3_766 . . . ?
O2 Ru O1 C2 5.70(18) . . . . ?
O1 Ru O1 C2 105(100) 3_766 . . . ?
N2 Ru O1 C2 -81.15(18) 3_766 . . . ?
N2 Ru O1 C2 98.85(18) . . . . ?
O2 Ru O2 C4 -147(100) 3_766 . . . ?
O1 Ru O2 C4 176.82(18) 3_766 . . . ?
O1 Ru O2 C4 -3.18(18) . . . . ?
N2 Ru O2 C4 88.41(18) 3_766 . . . ?
N2 Ru O2 C4 -91.59(18) . . . . ?
O2 Ru N2 C6 -42.54(18) 3_766 . . . ?
O2 Ru N2 C6 137.46(18) . . . . ?
O1 Ru N2 C6 -135.49(18) 3_766 . . . ?
O1 Ru N2 C6 44.51(18) . . . . ?
N2 Ru N2 C6 -107(100) 3_766 . . . ?
O2 Ru N2 C10 132.75(19) 3_766 . . . ?
O2 Ru N2 C10 -47.25(19) . . . . ?
O1 Ru N2 C10 39.80(19) 3_766 . . . ?
O1 Ru N2 C10 -140.20(19) . . . . ?
N2 Ru N2 C10 68(100) 3_766 . . . ?
Ru O1 C2 C3 -5.4(3) . . . . ?
Ru O1 C2 C1 174.83(16) . . . . ?
O1 C2 C3 C4 0.8(4) . . . . ?
C1 C2 C3 C4 -179.5(3) . . . . ?
Ru O2 C4 C3 0.1(3) . . . . ?
Ru O2 C4 C5 179.69(17) . . . . ?
C2 C3 C4 O2 2.3(5) . . . . ?
C2 C3 C4 C5 -177.2(3) . . . . ?
C10 N2 C6 C7 -1.6(4) . . . . ?
Ru N2 C6 C7 174.2(2) . . . . ?
N2 C6 C7 C8 -0.8(4) . . . . ?
C6 C7 C8 C9 2.6(4) . . . . ?
C7 C8 C9 C10 -2.0(4) . . . . ?
C6 N2 C10 N1 -177.8(2) . . . . ?
Ru N2 C10 N1 6.9(3) . . . . ?
C6 N2 C10 C9 2.3(3) . . . . ?
Ru N2 C10 C9 -173.00(17) . . . . ?
C11 N1 C10 N2 178.6(2) . . . . ?
C11 N1 C10 C9 -1.4(4) . . . . ?
C8 C9 C10 N2 -0.5(4) . . . . ?
C8 C9 C10 N1 179.6(2) . . . . ?
C12 N3 C11 N1 -178.5(2) . . . . ?
C12 N3 C11 C15 0.6(4) . . . . ?
C10 N1 C11 N3 -5.0(4) . . . . ?
C10 N1 C11 C15 175.8(3) . . . . ?
C11 N3 C12 C13 -0.2(3) . . . . ?
N3 C12 C13 C14 -0.1(2) . . . . ?
C12 C13 C14 C15 0.0(4) . . . . ?
C13 C14 C15 C11 0.4(5) . . . . ?
N3 C11 C15 C14 -0.7(5) . . . . ?
N1 C11 C15 C14 178.4(3) . . . . ?
